data_7714165
loop_
_publ_author_name
'Park, Hyeonbin'
'Choi, Heenang'
'Shin, Sunyoung'
'Park, Bo Keun'
'Kang, Kibum'
'Ryu, Ji Yeon'
'Eom, Taeyong'
'Chung, Taek-Mo'

_publ_section_title
;
 Evaluation of tin nitride (Sn<sub>3</sub>N<sub>4</sub>) <i>via</i> atomic
 layer deposition using novel volatile Sn precursors.
;
_journal_name_full 'Dalton transactions (Cambridge, England : 2003)'
_journal_paper_doi 10.1039/d3dt02138f
_journal_year 2023
_chemical_formula_sum 'C18 H34 N4 Sn'
_chemical_formula_weight 425.18
_chemical_name_common Sn(tbtp)2
_space_group_crystal_system monoclinic
_space_group_IT_number 14
_space_group_name_Hall '-P 2yn'
_space_group_name_H-M_alt 'P 1 21/n 1'
_atom_sites_solution_hydrogens geom
_audit_creation_method SHELXL-2018/3
_audit_update_record
;
2021-12-14 deposited with the CCDC.	2023-09-28 downloaded from the CCDC.
;
_cell_angle_alpha 90
_cell_angle_beta 102.8310(10)
_cell_angle_gamma 90
_cell_formula_units_Z 4
_cell_length_a 12.1302(4)
_cell_length_b 10.2568(4)
_cell_length_c 16.2262(5)
_cell_measurement_reflns_used 8924
_cell_measurement_temperature 100(1)
_cell_measurement_theta_max 30.1741
_cell_measurement_theta_min 2.3665
_cell_volume 1968.40(12)
_computing_cell_refinement 'Bruker SAINT'
_computing_data_collection 'Bruker APEX II'
_computing_data_reduction 'Bruker SAINT'
_computing_molecular_graphics 'Bruker SHELXTL'
_computing_publication_material 'Bruker SHELXTL'
_computing_structure_refinement 'SHELXL-2018/3 (Sheldrick, 2018)'
_computing_structure_solution 'SHELXT 2018/2 (Sheldrick, 2018)'
_diffrn_ambient_temperature 100(1)
_diffrn_detector_area_resol_mean 8.3333
_diffrn_measured_fraction_theta_full 0.986
_diffrn_measured_fraction_theta_max 0.986
_diffrn_measurement_device_type 'Bruker APEX-II CCD'
_diffrn_measurement_method 'f and w scans'
_diffrn_radiation_type MoK\a
_diffrn_radiation_wavelength 0.71073
_diffrn_reflns_av_R_equivalents 0.0298
_diffrn_reflns_av_unetI/netI 0.0259
_diffrn_reflns_Laue_measured_fraction_full 0.986
_diffrn_reflns_Laue_measured_fraction_max 0.986
_diffrn_reflns_limit_h_max 14
_diffrn_reflns_limit_h_min -14
_diffrn_reflns_limit_k_max 12
_diffrn_reflns_limit_k_min -12
_diffrn_reflns_limit_l_max 12
_diffrn_reflns_limit_l_min -20
_diffrn_reflns_number 17889
_diffrn_reflns_point_group_measured_fraction_full 0.986
_diffrn_reflns_point_group_measured_fraction_max 0.986
_diffrn_reflns_theta_full 25.242
_diffrn_reflns_theta_max 25.999
_diffrn_reflns_theta_min 2.366
_exptl_absorpt_coefficient_mu 1.304
_exptl_absorpt_correction_T_max 0.96
_exptl_absorpt_correction_T_min 0.81
_exptl_absorpt_correction_type multi-scan
_exptl_absorpt_process_details
; 
SADABS-2016/2 - Bruker AXS area detector scaling and absorption correction 
;
_exptl_crystal_colour silver
_exptl_crystal_density_diffrn 1.435
_exptl_crystal_density_method 'not measured'
_exptl_crystal_description Block
_exptl_crystal_F_000 880
_exptl_crystal_size_max 0.140
_exptl_crystal_size_mid 0.100
_exptl_crystal_size_min 0.030
_refine_diff_density_max 1.526
_refine_diff_density_min -0.332
_refine_diff_density_rms 0.082
_refine_ls_extinction_method none
_refine_ls_goodness_of_fit_ref 1.068
_refine_ls_hydrogen_treatment refxyz
_refine_ls_matrix_type full
_refine_ls_number_parameters 215
_refine_ls_number_reflns 3818
_refine_ls_number_restraints 4
_refine_ls_restrained_S_all 1.087
_refine_ls_R_factor_all 0.0287
_refine_ls_R_factor_gt 0.0257
_refine_ls_shift/su_max 0.001
_refine_ls_shift/su_mean 0.000
_refine_ls_structure_factor_coef Fsqd
_refine_ls_weighting_details 'w=1/[\s^2^(Fo^2^)+(0.0392P)^2^] where P=(Fo^2^+2Fc^2^)/3'
_refine_ls_weighting_scheme calc
_refine_ls_wR_factor_gt 0.0619
_refine_ls_wR_factor_ref 0.0636
_reflns_Friedel_coverage 0.000
_reflns_number_gt 3448
_reflns_number_total 3818
_reflns_threshold_expression 'I > 2\s(I)'
_cod_data_source_file d3dt02138f2.cif
_cod_data_source_block 20211025LT_0m
_cod_depositor_comments
;
The following automatic conversions were performed:

data item '_exptl_absorpt_correction_type' value 'Multi-Scan' was
changed to 'multi-scan' in accordance with the
/home/data/users/saulius/crontab/automatic-downloads/rss-feeds/RSC/lib/dictionaries/cif_core.dic
dictionary named 'cif_core.dic' version 2.4.2 last updated on
2011-04-26.

Automatic conversion script
Id: cif_fix_values 8170 2020-07-09 18:12:32Z antanas 
;
_cod_original_sg_symbol_H-M 'P 21/n'
_cod_database_code 7714165
_shelx_shelxl_version_number 2018/3
_shelx_space_group_comment
; 
The symmetry employed for this shelxl refinement is uniquely defined 
by the following loop, which should always be used as a source of 
symmetry information in preference to the above space-group names. 
They are only intended as comments. 
;
_shelx_estimated_absorpt_t_min 0.839
_shelx_estimated_absorpt_t_max 0.962

loop_
_space_group_symop_operation_xyz
'x, y, z'
'-x+1/2, y+1/2, -z+1/2'
'-x, -y, -z'
'x-1/2, -y-1/2, z-1/2'

loop_
_atom_site_label
_atom_site_type_symbol
_atom_site_fract_x
_atom_site_fract_y
_atom_site_fract_z
_atom_site_U_iso_or_equiv
_atom_site_adp_type
_atom_site_occupancy
_atom_site_site_symmetry_order
_atom_site_calc_flag
_atom_site_refinement_flags_posn
_atom_site_refinement_flags_adp
_atom_site_refinement_flags_occupancy
_atom_site_disorder_assembly
_atom_site_disorder_group
Sn1 Sn 0.38885(2) 0.16283(2) 0.36978(2) 0.01442(7) Uani 1 1 d . . . . .
N1 N 0.40353(15) 0.29546(17) 0.26709(11) 0.0164(4) Uani 1 1 d D . . . .
N2 N 0.55832(15) 0.18705(16) 0.32431(12) 0.0158(4) Uani 1 1 d D . . . .
N3 N 0.45970(15) 0.27934(16) 0.48132(11) 0.0167(4) Uani 1 1 d D . . . .
N4 N 0.27992(15) 0.31928(16) 0.42380(12) 0.0167(4) Uani 1 1 d D . . . .
C1 C 0.50806(17) 0.26206(19) 0.26082(13) 0.0150(4) Uani 1 1 d D . . . .
C2 C 0.55358(18) 0.3034(2) 0.18512(13) 0.0175(4) Uani 1 1 d . . . . .
H2A H 0.550148 0.228110 0.146453 0.021 Uiso 1 1 calc R U . . .
H2B H 0.633989 0.328407 0.204622 0.021 Uiso 1 1 calc R U . . .
C3 C 0.48900(18) 0.4171(2) 0.13641(13) 0.0193(5) Uani 1 1 d . . . . .
H3A H 0.508629 0.498997 0.168654 0.023 Uiso 1 1 calc R U . . .
H3B H 0.510079 0.426776 0.081180 0.023 Uiso 1 1 calc R U . . .
C4 C 0.36268(19) 0.3916(2) 0.12273(13) 0.0198(5) Uani 1 1 d . . . . .
H4A H 0.320179 0.463699 0.089478 0.024 Uiso 1 1 calc R U . . .
H4B H 0.343278 0.309704 0.090485 0.024 Uiso 1 1 calc R U . . .
C5 C 0.32950(18) 0.3808(2) 0.20736(13) 0.0175(4) Uani 1 1 d . . . . .
H5A H 0.330679 0.468924 0.232501 0.021 Uiso 1 1 calc R U . . .
H5B H 0.251102 0.347496 0.197936 0.021 Uiso 1 1 calc R U . . .
C6 C 0.66924(17) 0.1222(2) 0.33574(14) 0.0183(4) Uani 1 1 d . . . . .
C7 C 0.6902(2) 0.0559(2) 0.25600(14) 0.0280(5) Uani 1 1 d . . . . .
H7A H 0.624714 0.001914 0.230740 0.042 Uiso 1 1 calc R U . . .
H7B H 0.757722 0.000896 0.270918 0.042 Uiso 1 1 calc R U . . .
H7C H 0.701439 0.122474 0.215335 0.042 Uiso 1 1 calc R U . . .
C8 C 0.76480(18) 0.2198(2) 0.36973(15) 0.0248(5) Uani 1 1 d . . . . .
H8A H 0.837892 0.175115 0.378591 0.037 Uiso 1 1 calc R U . . .
H8B H 0.754811 0.256009 0.423494 0.037 Uiso 1 1 calc R U . . .
H8C H 0.762585 0.290516 0.328768 0.037 Uiso 1 1 calc R U . . .
C9 C 0.6693(2) 0.0174(2) 0.40227(15) 0.0255(5) Uani 1 1 d . . . . .
H9A H 0.611039 -0.047606 0.380135 0.038 Uiso 1 1 calc R U . . .
H9B H 0.653495 0.057362 0.453267 0.038 Uiso 1 1 calc R U . . .
H9C H 0.743530 -0.025086 0.416212 0.038 Uiso 1 1 calc R U . . .
C10 C 0.36323(19) 0.33726(17) 0.49038(14) 0.0151(5) Uani 1 1 d D . . . .
C11 C 0.36149(18) 0.4177(2) 0.56833(13) 0.0209(5) Uani 1 1 d . . . . .
H11A H 0.286821 0.408150 0.582843 0.025 Uiso 1 1 calc R U . . .
H11B H 0.371692 0.510795 0.555780 0.025 Uiso 1 1 calc R U . . .
C12 C 0.4537(2) 0.3768(2) 0.64391(14) 0.0220(5) Uani 1 1 d . . . . .
H12A H 0.457744 0.439859 0.690655 0.026 Uiso 1 1 calc R U . . .
H12B H 0.435937 0.289804 0.664056 0.026 Uiso 1 1 calc R U . . .
C13 C 0.56639(19) 0.3721(2) 0.61794(13) 0.0207(5) Uani 1 1 d . . . . .
H13A H 0.627189 0.348752 0.667279 0.025 Uiso 1 1 calc R U . . .
H13B H 0.583855 0.458950 0.597445 0.025 Uiso 1 1 calc R U . . .
C14 C 0.56096(18) 0.2713(2) 0.54819(13) 0.0186(5) Uani 1 1 d . . . . .
H14A H 0.627755 0.282537 0.523195 0.022 Uiso 1 1 calc R U . . .
H14B H 0.565345 0.183179 0.573560 0.022 Uiso 1 1 calc R U . . .
C15 C 0.16060(19) 0.3541(2) 0.41556(15) 0.0178(5) Uani 1 1 d . . . . .
C16 C 0.1074(2) 0.2760(2) 0.47810(14) 0.0268(5) Uani 1 1 d . . . . .
H16A H 0.026714 0.297024 0.468765 0.040 Uiso 1 1 calc R U . . .
H16B H 0.145110 0.298877 0.536152 0.040 Uiso 1 1 calc R U . . .
H16C H 0.116411 0.182494 0.469119 0.040 Uiso 1 1 calc R U . . .
C17 C 0.1425(2) 0.5008(2) 0.42405(16) 0.0289(5) Uani 1 1 d . . . . .
H17A H 0.178955 0.548051 0.384867 0.043 Uiso 1 1 calc R U . . .
H17B H 0.175571 0.528289 0.482106 0.043 Uiso 1 1 calc R U . . .
H17C H 0.061275 0.519808 0.410615 0.043 Uiso 1 1 calc R U . . .
C18 C 0.1000(2) 0.3134(2) 0.32644(14) 0.0238(5) Uani 1 1 d . . . . .
H18A H 0.129044 0.364705 0.284905 0.036 Uiso 1 1 calc R U . . .
H18B H 0.018655 0.328826 0.318910 0.036 Uiso 1 1 calc R U . . .
H18C H 0.113480 0.220562 0.318330 0.036 Uiso 1 1 calc R U . . .

loop_
_atom_site_aniso_label
_atom_site_aniso_U_11
_atom_site_aniso_U_22
_atom_site_aniso_U_33
_atom_site_aniso_U_23
_atom_site_aniso_U_13
_atom_site_aniso_U_12
Sn1 0.01572(10) 0.01378(10) 0.01386(10) -0.00062(5) 0.00351(7) -0.00134(5)
N1 0.0164(9) 0.0188(9) 0.0140(9) 0.0025(7) 0.0030(7) 0.0037(8)
N2 0.0124(9) 0.0169(8) 0.0182(10) 0.0002(7) 0.0037(8) 0.0014(7)
N3 0.0169(9) 0.0180(9) 0.0146(9) 0.0002(7) 0.0024(7) 0.0025(7)
N4 0.0163(10) 0.0181(9) 0.0155(10) -0.0004(7) 0.0033(8) 0.0003(7)
C1 0.0164(11) 0.0118(10) 0.0160(11) -0.0044(8) 0.0023(9) -0.0036(8)
C2 0.0170(11) 0.0196(10) 0.0166(11) -0.0017(9) 0.0053(9) -0.0005(9)
C3 0.0254(12) 0.0189(11) 0.0145(11) 0.0007(9) 0.0065(9) -0.0019(9)
C4 0.0249(12) 0.0182(11) 0.0158(11) -0.0004(9) 0.0031(9) 0.0015(9)
C5 0.0172(11) 0.0181(10) 0.0153(11) 0.0023(9) -0.0007(9) 0.0014(9)
C6 0.0127(11) 0.0201(10) 0.0209(12) -0.0016(9) 0.0009(9) 0.0037(9)
C7 0.0254(13) 0.0309(13) 0.0263(13) -0.0049(10) 0.0032(10) 0.0124(10)
C8 0.0190(12) 0.0240(12) 0.0302(13) -0.0007(10) 0.0026(10) -0.0008(10)
C9 0.0234(12) 0.0222(12) 0.0291(13) 0.0011(10) 0.0020(10) 0.0047(10)
C10 0.0178(11) 0.0123(11) 0.0157(11) 0.0034(8) 0.0049(9) -0.0014(8)
C11 0.0229(12) 0.0236(12) 0.0171(11) -0.0034(9) 0.0063(9) -0.0015(10)
C12 0.0306(13) 0.0208(11) 0.0144(11) -0.0022(9) 0.0048(10) -0.0040(10)
C13 0.0216(12) 0.0214(10) 0.0165(11) 0.0007(9) -0.0015(9) -0.0036(10)
C14 0.0173(11) 0.0195(11) 0.0175(11) 0.0016(9) 0.0004(9) 0.0006(9)
C15 0.0129(11) 0.0243(11) 0.0175(12) -0.0022(9) 0.0060(9) 0.0026(9)
C16 0.0224(13) 0.0366(14) 0.0232(12) -0.0003(11) 0.0089(10) -0.0042(11)
C17 0.0240(13) 0.0231(12) 0.0377(15) -0.0036(11) 0.0030(11) 0.0050(10)
C18 0.0183(12) 0.0332(13) 0.0191(12) -0.0028(10) 0.0029(10) 0.0030(10)

loop_
_atom_type_symbol
_atom_type_description
_atom_type_scat_dispersion_real
_atom_type_scat_dispersion_imag
_atom_type_scat_source
C C 0.0033 0.0016 'International Tables Vol C Tables 4.2.6.8 and 6.1.1.4'
H H 0.0000 0.0000 'International Tables Vol C Tables 4.2.6.8 and 6.1.1.4'
N N 0.0061 0.0033 'International Tables Vol C Tables 4.2.6.8 and 6.1.1.4'
Sn Sn -0.6537 1.4246 'International Tables Vol C Tables 4.2.6.8 and 6.1.1.4'

loop_
_geom_angle_atom_site_label_1
_geom_angle_atom_site_label_2
_geom_angle_atom_site_label_3
_geom_angle
_geom_angle_site_symmetry_1
_geom_angle_site_symmetry_3
_geom_angle_publ_flag
N3 Sn1 N1 101.99(7) . . ?
N3 Sn1 N2 89.52(6) . . ?
N1 Sn1 N2 57.98(6) . . ?
N3 Sn1 N4 58.03(6) . . ?
N1 Sn1 N4 90.40(6) . . ?
N2 Sn1 N4 130.15(6) . . ?
C1 N1 C5 123.85(17) . . ?
C1 N1 Sn1 97.89(13) . . ?
C5 N1 Sn1 137.48(13) . . ?
C1 N2 C6 127.62(18) . . ?
C1 N2 Sn1 91.27(13) . . ?
C6 N2 Sn1 138.69(13) . . ?
C10 N3 C14 123.69(18) . . ?
C10 N3 Sn1 98.07(13) . . ?
C14 N3 Sn1 134.65(13) . . ?
C10 N4 C15 126.98(18) . . ?
C10 N4 Sn1 90.51(12) . . ?
C15 N4 Sn1 138.73(14) . . ?
N2 C1 N1 111.75(18) . . ?
N2 C1 C2 127.38(19) . . ?
N1 C1 C2 120.78(18) . . ?
C1 C2 C3 113.37(17) . . ?
C1 C2 H2A 108.9 . . ?
C3 C2 H2A 108.9 . . ?
C1 C2 H2B 108.9 . . ?
C3 C2 H2B 108.9 . . ?
H2A C2 H2B 107.7 . . ?
C4 C3 C2 109.20(17) . . ?
C4 C3 H3A 109.8 . . ?
C2 C3 H3A 109.8 . . ?
C4 C3 H3B 109.8 . . ?
C2 C3 H3B 109.8 . . ?
H3A C3 H3B 108.3 . . ?
C5 C4 C3 109.95(17) . . ?
C5 C4 H4A 109.7 . . ?
C3 C4 H4A 109.7 . . ?
C5 C4 H4B 109.7 . . ?
C3 C4 H4B 109.7 . . ?
H4A C4 H4B 108.2 . . ?
N1 C5 C4 113.39(17) . . ?
N1 C5 H5A 108.9 . . ?
C4 C5 H5A 108.9 . . ?
N1 C5 H5B 108.9 . . ?
C4 C5 H5B 108.9 . . ?
H5A C5 H5B 107.7 . . ?
N2 C6 C9 105.33(17) . . ?
N2 C6 C7 114.30(17) . . ?
C9 C6 C7 108.11(18) . . ?
N2 C6 C8 110.21(17) . . ?
C9 C6 C8 108.87(18) . . ?
C7 C6 C8 109.80(18) . . ?
C6 C7 H7A 109.5 . . ?
C6 C7 H7B 109.5 . . ?
H7A C7 H7B 109.5 . . ?
C6 C7 H7C 109.5 . . ?
H7A C7 H7C 109.5 . . ?
H7B C7 H7C 109.5 . . ?
C6 C8 H8A 109.5 . . ?
C6 C8 H8B 109.5 . . ?
H8A C8 H8B 109.5 . . ?
C6 C8 H8C 109.5 . . ?
H8A C8 H8C 109.5 . . ?
H8B C8 H8C 109.5 . . ?
C6 C9 H9A 109.5 . . ?
C6 C9 H9B 109.5 . . ?
H9A C9 H9B 109.5 . . ?
C6 C9 H9C 109.5 . . ?
H9A C9 H9C 109.5 . . ?
H9B C9 H9C 109.5 . . ?
N4 C10 N3 112.01(18) . . ?
N4 C10 C11 127.62(19) . . ?
N3 C10 C11 120.3(2) . . ?
C10 C11 C12 112.23(18) . . ?
C10 C11 H11A 109.2 . . ?
C12 C11 H11A 109.2 . . ?
C10 C11 H11B 109.2 . . ?
C12 C11 H11B 109.2 . . ?
H11A C11 H11B 107.9 . . ?
C13 C12 C11 109.30(18) . . ?
C13 C12 H12A 109.8 . . ?
C11 C12 H12A 109.8 . . ?
C13 C12 H12B 109.8 . . ?
C11 C12 H12B 109.8 . . ?
H12A C12 H12B 108.3 . . ?
C12 C13 C14 109.55(18) . . ?
C12 C13 H13A 109.8 . . ?
C14 C13 H13A 109.8 . . ?
C12 C13 H13B 109.8 . . ?
C14 C13 H13B 109.8 . . ?
H13A C13 H13B 108.2 . . ?
N3 C14 C13 114.04(17) . . ?
N3 C14 H14A 108.7 . . ?
C13 C14 H14A 108.7 . . ?
N3 C14 H14B 108.7 . . ?
C13 C14 H14B 108.7 . . ?
H14A C14 H14B 107.6 . . ?
N4 C15 C18 106.08(17) . . ?
N4 C15 C17 112.93(18) . . ?
C18 C15 C17 107.78(19) . . ?
N4 C15 C16 111.22(18) . . ?
C18 C15 C16 107.27(18) . . ?
C17 C15 C16 111.20(18) . . ?
C15 C16 H16A 109.5 . . ?
C15 C16 H16B 109.5 . . ?
H16A C16 H16B 109.5 . . ?
C15 C16 H16C 109.5 . . ?
H16A C16 H16C 109.5 . . ?
H16B C16 H16C 109.5 . . ?
C15 C17 H17A 109.5 . . ?
C15 C17 H17B 109.5 . . ?
H17A C17 H17B 109.5 . . ?
C15 C17 H17C 109.5 . . ?
H17A C17 H17C 109.5 . . ?
H17B C17 H17C 109.5 . . ?
C15 C18 H18A 109.5 . . ?
C15 C18 H18B 109.5 . . ?
H18A C18 H18B 109.5 . . ?
C15 C18 H18C 109.5 . . ?
H18A C18 H18C 109.5 . . ?
H18B C18 H18C 109.5 . . ?

loop_
_geom_bond_atom_site_label_1
_geom_bond_atom_site_label_2
_geom_bond_distance
_geom_bond_site_symmetry_2
_geom_bond_publ_flag
Sn1 N3 2.1797(17) . ?
Sn1 N1 2.1888(17) . ?
Sn1 N2 2.3464(18) . ?
Sn1 N4 2.3672(17) . ?
N1 C1 1.339(3) . ?
N1 C5 1.458(3) . ?
N2 C1 1.321(3) . ?
N2 C6 1.475(3) . ?
N3 C10 1.349(3) . ?
N3 C14 1.449(3) . ?
N4 C10 1.318(3) . ?
N4 C15 1.468(3) . ?
C1 C2 1.515(3) . ?
C2 C3 1.525(3) . ?
C2 H2A 0.9900 . ?
C2 H2B 0.9900 . ?
C3 C4 1.521(3) . ?
C3 H3A 0.9900 . ?
C3 H3B 0.9900 . ?
C4 C5 1.518(3) . ?
C4 H4A 0.9900 . ?
C4 H4B 0.9900 . ?
C5 H5A 0.9900 . ?
C5 H5B 0.9900 . ?
C6 C9 1.524(3) . ?
C6 C7 1.532(3) . ?
C6 C8 1.538(3) . ?
C7 H7A 0.9800 . ?
C7 H7B 0.9800 . ?
C7 H7C 0.9800 . ?
C8 H8A 0.9800 . ?
C8 H8B 0.9800 . ?
C8 H8C 0.9800 . ?
C9 H9A 0.9800 . ?
C9 H9B 0.9800 . ?
C9 H9C 0.9800 . ?
C10 C11 1.514(3) . ?
C11 C12 1.524(3) . ?
C11 H11A 0.9900 . ?
C11 H11B 0.9900 . ?
C12 C13 1.518(3) . ?
C12 H12A 0.9900 . ?
C12 H12B 0.9900 . ?
C13 C14 1.523(3) . ?
C13 H13A 0.9900 . ?
C13 H13B 0.9900 . ?
C14 H14A 0.9900 . ?
C14 H14B 0.9900 . ?
C15 C18 1.528(3) . ?
C15 C17 1.530(3) . ?
C15 C16 1.543(3) . ?
C16 H16A 0.9800 . ?
C16 H16B 0.9800 . ?
C16 H16C 0.9800 . ?
C17 H17A 0.9800 . ?
C17 H17B 0.9800 . ?
C17 H17C 0.9800 . ?
C18 H18A 0.9800 . ?
C18 H18B 0.9800 . ?
C18 H18C 0.9800 . ?

loop_
_geom_torsion_atom_site_label_1
_geom_torsion_atom_site_label_2
_geom_torsion_atom_site_label_3
_geom_torsion_atom_site_label_4
_geom_torsion
_geom_torsion_site_symmetry_1
_geom_torsion_site_symmetry_2
_geom_torsion_site_symmetry_3
_geom_torsion_site_symmetry_4
_geom_torsion_publ_flag
C6 N2 C1 N1 174.54(19) . . . . ?
Sn1 N2 C1 N1 9.61(17) . . . . ?
C6 N2 C1 C2 -2.0(3) . . . . ?
Sn1 N2 C1 C2 -166.89(18) . . . . ?
C5 N1 C1 N2 178.09(18) . . . . ?
Sn1 N1 C1 N2 -10.41(18) . . . . ?
C5 N1 C1 C2 -5.1(3) . . . . ?
Sn1 N1 C1 C2 166.36(16) . . . . ?
N2 C1 C2 C3 -164.8(2) . . . . ?
N1 C1 C2 C3 19.0(3) . . . . ?
C1 C2 C3 C4 -46.5(2) . . . . ?
C2 C3 C4 C5 61.2(2) . . . . ?
C1 N1 C5 C4 19.9(3) . . . . ?
Sn1 N1 C5 C4 -147.62(16) . . . . ?
C3 C4 C5 N1 -47.7(2) . . . . ?
C1 N2 C6 C9 -162.8(2) . . . . ?
Sn1 N2 C6 C9 -6.0(3) . . . . ?
C1 N2 C6 C7 -44.3(3) . . . . ?
Sn1 N2 C6 C7 112.5(2) . . . . ?
C1 N2 C6 C8 79.9(3) . . . . ?
Sn1 N2 C6 C8 -123.26(19) . . . . ?
C15 N4 C10 N3 172.02(18) . . . . ?
Sn1 N4 C10 N3 10.64(16) . . . . ?
C15 N4 C10 C11 -11.4(3) . . . . ?
Sn1 N4 C10 C11 -172.75(19) . . . . ?
C14 N3 C10 N4 -173.06(18) . . . . ?
Sn1 N3 C10 N4 -11.69(18) . . . . ?
C14 N3 C10 C11 10.1(3) . . . . ?
Sn1 N3 C10 C11 171.42(15) . . . . ?
N4 C10 C11 C12 158.5(2) . . . . ?
N3 C10 C11 C12 -25.1(3) . . . . ?
C10 C11 C12 C13 50.6(2) . . . . ?
C11 C12 C13 C14 -61.5(2) . . . . ?
C10 N3 C14 C13 -20.8(3) . . . . ?
Sn1 N3 C14 C13 -174.42(14) . . . . ?
C12 C13 C14 N3 46.2(2) . . . . ?
C10 N4 C15 C18 179.76(19) . . . . ?
Sn1 N4 C15 C18 -29.2(3) . . . . ?
C10 N4 C15 C17 61.9(3) . . . . ?
Sn1 N4 C15 C17 -147.04(17) . . . . ?
C10 N4 C15 C16 -63.9(3) . . . . ?
Sn1 N4 C15 C16 87.1(2) . . . . ?
